data_7058865
loop_
_publ_author_name
'Anamika, Anamika'
'Singh, Rajan'
'Manar, Krishna K.'
'Yadav, Chote Lal'
'Kumar, Akhilesh'
'Singh, Rakesh K.'
'Drew, Michael. G. B.'
'Singh, Nanhai'

_publ_section_title
;
 Impact of substituents on the crystal structures and anti-leishmanial
 activity of new homoleptic Bi(iii) dithiocarbamates
;
_journal_issue 43
_journal_name_full 'New Journal of Chemistry'
_journal_page_first 16921
_journal_paper_doi 10.1039/C9NJ04477A
_journal_volume 43
_journal_year 2019
_chemical_formula_sum 'C84 H72 Bi2 Cl6 N12 S12'
_chemical_formula_weight 2264.91
_space_group_crystal_system triclinic
_space_group_IT_number 2
_space_group_name_Hall '-P 1'
_space_group_name_H-M_alt 'P -1'
_symmetry_space_group_name_Hall '-P 1'
_symmetry_space_group_name_H-M 'P -1'
_atom_sites_solution_hydrogens geom
_audit_creation_method SHELXL-2016/6
_audit_update_record
;
2019-09-25 deposited with the CCDC.    2019-10-03 downloaded from the CCDC.
;
_cell_angle_alpha 106.152(9)
_cell_angle_beta 96.158(12)
_cell_angle_gamma 110.401(14)
_cell_formula_units_Z 1
_cell_length_a 12.882(2)
_cell_length_b 13.7698(14)
_cell_length_c 14.5332(16)
_cell_measurement_reflns_used 13154
_cell_measurement_temperature 150(2)
_cell_measurement_theta_max 27.50
_cell_measurement_theta_min 3.20
_cell_volume 2260.3(6)
_computing_cell_refinement 'Crysalis, Oxford Diffraction'
_computing_data_collection 'Crysalis, Oxford Diffraction'
_computing_data_reduction 'Crysalis, Oxford Diffraction'
_computing_molecular_graphics PLATON(Spek,2004)
_computing_publication_material 'SHELXL-2016/6, PLATON, WINGX (Ferrugia, 2012)'
_computing_structure_refinement 'SHELXL-2016/6 (Sheldrick, 2016)'
_computing_structure_solution 'SHELXS-97 (Sheldrick, 2008)'
_diffrn_ambient_temperature 150(2)
_diffrn_measured_fraction_theta_full 0.980
_diffrn_measured_fraction_theta_max 0.969
_diffrn_measurement_device_type 'Oxford Diffaction X-Calibor System'
_diffrn_measurement_method '321 frames, counting time 10 s.'
_diffrn_radiation_type MoK\a
_diffrn_radiation_wavelength 0.71073
_diffrn_reflns_av_R_equivalents 0.0672
_diffrn_reflns_av_unetI/netI 0.1566
_diffrn_reflns_Laue_measured_fraction_full 0.980
_diffrn_reflns_Laue_measured_fraction_max 0.969
_diffrn_reflns_limit_h_max 16
_diffrn_reflns_limit_h_min -9
_diffrn_reflns_limit_k_max 17
_diffrn_reflns_limit_k_min -17
_diffrn_reflns_limit_l_max 17
_diffrn_reflns_limit_l_min -18
_diffrn_reflns_number 13154
_diffrn_reflns_point_group_measured_fraction_full 0.980
_diffrn_reflns_point_group_measured_fraction_max 0.969
_diffrn_reflns_theta_full 25.242
_diffrn_reflns_theta_max 27.499
_diffrn_reflns_theta_min 3.196
_diffrn_standards_decay_% n/a
_diffrn_standards_interval_count n/a
_diffrn_standards_interval_time n/a
_exptl_absorpt_coefficient_mu 4.393
_exptl_absorpt_correction_T_max 1.000
_exptl_absorpt_correction_T_min 0.856
_exptl_absorpt_correction_type empirical
_exptl_absorpt_process_details 'ABSPACK, Oxford Diffraction Ltd'
_exptl_crystal_colour black
_exptl_crystal_density_diffrn 1.664
_exptl_crystal_description block
_exptl_crystal_F_000 1120
_exptl_crystal_size_max 0.21
_exptl_crystal_size_mid 0.18
_exptl_crystal_size_min 0.16
_refine_diff_density_max 4.357
_refine_diff_density_min -3.957
_refine_diff_density_rms 0.242
_refine_ls_extinction_method none
_refine_ls_goodness_of_fit_ref 0.994
_refine_ls_hydrogen_treatment constr
_refine_ls_matrix_type full
_refine_ls_number_parameters 523
_refine_ls_number_reflns 10061
_refine_ls_number_restraints 0
_refine_ls_restrained_S_all 0.994
_refine_ls_R_factor_all 0.1348
_refine_ls_R_factor_gt 0.0905
_refine_ls_shift/su_max 0.000
_refine_ls_shift/su_mean 0.000
_refine_ls_structure_factor_coef Fsqd
_refine_ls_weighting_details 'w=1/[\s^2^(Fo^2^)+(0.0994P)^2^] where P=(Fo^2^+2Fc^2^)/3'
_refine_ls_weighting_scheme calc
_refine_ls_wR_factor_gt 0.1846
_refine_ls_wR_factor_ref 0.2058
_reflns_Friedel_coverage 0.000
_reflns_number_gt 6810
_reflns_number_total 10061
_reflns_threshold_expression 'I > 2\s(I)'
_cod_data_source_file c9nj04477a2.cif
_cod_data_source_block 2
_cod_depositor_comments 'Adding full bibliography for 7058863--7058868.cif.'
_cod_original_cell_volume 2260.4(6)
_cod_database_code 7058865
_shelx_shelxl_version_number 2016/6
_shelx_space_group_comment
;
The symmetry employed for this shelxl refinement is uniquely defined
by the following loop, which should always be used as a source of
symmetry information in preference to the above space-group names.
They are only intended as comments.
;

loop_
_space_group_symop_operation_xyz
'x, y, z'
'-x, -y, -z'

loop_
_atom_site_label
_atom_site_type_symbol
_atom_site_fract_x
_atom_site_fract_y
_atom_site_fract_z
_atom_site_U_iso_or_equiv
_atom_site_adp_type
_atom_site_occupancy
_atom_site_site_symmetry_order
_atom_site_calc_flag
_atom_site_refinement_flags_posn
_atom_site_refinement_flags_adp
Bi1 Bi 0.59374(4) 0.42243(3) 0.48944(3) 0.02795(15) Uani 1 1 d . .
S11 S 0.4764(3) 0.2116(2) 0.4938(2) 0.0352(7) Uani 1 1 d . .
C12 C 0.5899(10) 0.2384(9) 0.5837(9) 0.033(3) Uani 1 1 d . .
S13 S 0.7108(2) 0.3594(2) 0.6072(2) 0.0323(7) Uani 1 1 d . .
N14 N 0.5881(8) 0.1716(7) 0.6331(7) 0.030(2) Uani 1 1 d . .
C21 C 0.4865(10) 0.0731(8) 0.6193(9) 0.031(3) Uani 1 1 d . .
H21A H 0.508090 0.011369 0.614626 0.037 Uiso 1 1 calc R U
H21B H 0.434347 0.055513 0.558048 0.037 Uiso 1 1 calc R U
C22 C 0.4268(11) 0.0892(11) 0.7032(10) 0.042(3) Uani 1 1 d . .
C23 C 0.3771(13) 0.0053(12) 0.7369(11) 0.051(4) Uani 1 1 d . .
H23 H 0.380247 -0.062961 0.709871 0.061 Uiso 1 1 calc R U
C24 C 0.3220(14) 0.0238(14) 0.8117(12) 0.063(4) Uani 1 1 d . .
H24 H 0.288131 -0.032608 0.835763 0.076 Uiso 1 1 calc R U
C25 C 0.3162(15) 0.1223(16) 0.8508(15) 0.074(5) Uani 1 1 d . .
H25 H 0.277848 0.131279 0.901117 0.089 Uiso 1 1 calc R U
N26 N 0.3622(14) 0.2061(13) 0.8211(11) 0.083(5) Uani 1 1 d . .
C27 C 0.4172(14) 0.1895(12) 0.7468(13) 0.065(5) Uani 1 1 d . .
H27 H 0.449886 0.247307 0.723953 0.078 Uiso 1 1 calc R U
C31 C 0.6884(10) 0.1853(10) 0.7032(9) 0.034(3) Uani 1 1 d . .
H31A H 0.665538 0.167680 0.760026 0.041 Uiso 1 1 calc R U
H31B H 0.743068 0.261114 0.725648 0.041 Uiso 1 1 calc R U
C32 C 0.7427(10) 0.1091(10) 0.6527(9) 0.035(3) Uani 1 1 d . .
C33 C 0.7501(11) 0.0272(10) 0.6904(9) 0.039(3) Uani 1 1 d . .
H33 H 0.727112 0.023086 0.748201 0.046 Uiso 1 1 calc R U
C34 C 0.7920(12) -0.0473(11) 0.6402(11) 0.050(4) Uani 1 1 d . .
H34 H 0.797436 -0.101341 0.664711 0.060 Uiso 1 1 calc R U
C35 C 0.8250(11) -0.0416(11) 0.5561(10) 0.049(4) Uani 1 1 d . .
C36 C 0.8204(12) 0.0387(12) 0.5183(11) 0.051(4) Uani 1 1 d . .
H36 H 0.845113 0.042619 0.461097 0.061 Uiso 1 1 calc R U
C37 C 0.7781(10) 0.1135(10) 0.5671(10) 0.040(3) Uani 1 1 d . .
H37 H 0.773538 0.167244 0.541767 0.048 Uiso 1 1 calc R U
S41 S 0.6678(3) 0.3220(2) 0.3383(3) 0.0374(8) Uani 1 1 d . .
C42 C 0.7923(10) 0.4395(10) 0.3736(9) 0.034(3) Uani 1 1 d . .
S43 S 0.8168(3) 0.5452(2) 0.4804(2) 0.0356(7) Uani 1 1 d . .
N44 N 0.8714(8) 0.4458(8) 0.3189(7) 0.034(2) Uani 1 1 d . .
C51 C 0.8500(11) 0.3586(11) 0.2259(9) 0.039(3) Uani 1 1 d . .
H51A H 0.875571 0.391762 0.177323 0.047 Uiso 1 1 calc R U
H51B H 0.768703 0.315647 0.202995 0.047 Uiso 1 1 calc R U
C52 C 0.9086(10) 0.2823(10) 0.2334(9) 0.037(3) Uani 1 1 d . .
C53 C 0.9136(13) 0.2460(13) 0.3128(12) 0.057(4) Uani 1 1 d . .
H53 H 0.883982 0.271450 0.365617 0.069 Uiso 1 1 calc R U
C54 C 0.9632(15) 0.1712(15) 0.3128(14) 0.074(5) Uani 1 1 d . .
H54 H 0.969006 0.146792 0.365912 0.089 Uiso 1 1 calc R U
C55 C 1.0035(13) 0.1346(12) 0.2323(14) 0.063(5) Uani 1 1 d . .
H55 H 1.032605 0.081258 0.230784 0.076 Uiso 1 1 calc R U
N56 N 1.0035(11) 0.1698(11) 0.1575(10) 0.061(4) Uani 1 1 d . .
C57 C 0.9585(12) 0.2452(11) 0.1609(11) 0.049(4) Uani 1 1 d . .
H57 H 0.961711 0.274049 0.110072 0.059 Uiso 1 1 calc R U
C61 C 0.9781(10) 0.5397(10) 0.3429(10) 0.039(3) Uani 1 1 d . .
H61A H 1.038321 0.513838 0.332158 0.046 Uiso 1 1 calc R U
H61B H 0.994913 0.582717 0.412078 0.046 Uiso 1 1 calc R U
C62 C 0.9767(10) 0.6131(10) 0.2820(9) 0.037(3) Uani 1 1 d . .
C63 C 0.9118(12) 0.6760(11) 0.2978(11) 0.046(4) Uani 1 1 d . .
H63 H 0.871187 0.674298 0.346930 0.056 Uiso 1 1 calc R U
C64 C 0.9072(12) 0.7402(11) 0.2421(11) 0.048(4) Uani 1 1 d . .
H64 H 0.866446 0.784544 0.255199 0.058 Uiso 1 1 calc R U
C65 C 0.9636(12) 0.7389(12) 0.1660(11) 0.050(4) Uani 1 1 d . .
C66 C 1.0256(11) 0.6758(12) 0.1484(10) 0.048(4) Uani 1 1 d . .
H66 H 1.063451 0.675706 0.097362 0.057 Uiso 1 1 calc R U
C67 C 1.0328(12) 0.6122(11) 0.2055(11) 0.050(4) Uani 1 1 d . .
H67 H 1.074847 0.569059 0.192749 0.060 Uiso 1 1 calc R U
S73 S 0.5380(3) 0.5390(2) 0.3449(2) 0.0347(7) Uani 1 1 d . .
C72 C 0.4213(10) 0.4158(9) 0.2904(9) 0.034(3) Uani 1 1 d . .
S71 S 0.3522(3) 0.3484(2) 0.3646(2) 0.0372(7) Uani 1 1 d . .
N74 N 0.3823(9) 0.3737(8) 0.1939(8) 0.040(3) Uani 1 1 d . .
C81 C 0.4382(11) 0.4258(11) 0.1252(9) 0.039(3) Uani 1 1 d . .
H81A H 0.451711 0.371296 0.074916 0.047 Uiso 1 1 calc R U
H81B H 0.511371 0.484224 0.161302 0.047 Uiso 1 1 calc R U
C82 C 0.3676(12) 0.4729(10) 0.0765(10) 0.045(3) Uani 1 1 d . .
C83 C 0.3437(11) 0.4537(10) -0.0220(9) 0.039(3) Uani 1 1 d . .
H83 H 0.369448 0.407171 -0.063907 0.047 Uiso 1 1 calc R U
C84 C 0.2819(12) 0.5025(10) -0.0595(10) 0.043(3) Uani 1 1 d . .
H84 H 0.267300 0.491202 -0.126568 0.052 Uiso 1 1 calc R U
C85 C 0.2419(12) 0.5681(11) 0.0024(10) 0.049(4) Uani 1 1 d . .
H85 H 0.199110 0.600211 -0.023952 0.059 Uiso 1 1 calc R U
N86 N 0.2618(12) 0.5881(10) 0.0999(9) 0.059(4) Uani 1 1 d . .
C87 C 0.3241(13) 0.5417(12) 0.1350(9) 0.053(4) Uani 1 1 d . .
H87 H 0.339700 0.555763 0.202472 0.063 Uiso 1 1 calc R U
C91 C 0.2806(11) 0.2739(10) 0.1470(10) 0.041(3) Uani 1 1 d . .
H91A H 0.243842 0.278251 0.087319 0.049 Uiso 1 1 calc R U
H91B H 0.228459 0.269517 0.190555 0.049 Uiso 1 1 calc R U
C92 C 0.3026(11) 0.1696(10) 0.1212(8) 0.035(3) Uani 1 1 d . .
C93 C 0.4106(12) 0.1705(11) 0.1359(10) 0.045(3) Uani 1 1 d . .
H93 H 0.473093 0.237324 0.164184 0.054 Uiso 1 1 calc R U
C94 C 0.4273(12) 0.0724(11) 0.1089(11) 0.049(4) Uani 1 1 d . .
H94 H 0.500165 0.073271 0.119515 0.059 Uiso 1 1 calc R U
C95 C 0.3340(14) -0.0257(11) 0.0661(10) 0.051(4) Uani 1 1 d . .
C96 C 0.2229(12) -0.0292(11) 0.0497(10) 0.049(4) Uani 1 1 d . .
H96 H 0.160356 -0.095903 0.021166 0.059 Uiso 1 1 calc R U
C97 C 0.2095(12) 0.0695(11) 0.0771(10) 0.046(3) Uani 1 1 d . .
H97 H 0.136869 0.068956 0.065944 0.056 Uiso 1 1 calc R U
Cl98 Cl 0.3509(4) -0.1497(3) 0.0320(3) 0.0663(12) Uani 1 1 d . .
Cl38 Cl 0.8657(4) -0.1412(4) 0.4886(4) 0.0954(18) Uani 1 1 d . .
Cl68 Cl 0.9529(4) 0.8168(3) 0.0913(3) 0.0662(11) Uani 1 1 d . .

loop_
_atom_site_aniso_label
_atom_site_aniso_U_11
_atom_site_aniso_U_22
_atom_site_aniso_U_33
_atom_site_aniso_U_23
_atom_site_aniso_U_13
_atom_site_aniso_U_12
Bi1 0.0368(3) 0.0255(2) 0.0339(3) 0.01393(18) 0.01135(18) 0.02264(19)
S11 0.0335(16) 0.0254(14) 0.049(2) 0.0152(14) 0.0008(14) 0.0145(13)
C12 0.043(7) 0.026(6) 0.031(7) 0.001(5) 0.005(5) 0.023(6)
S13 0.0294(15) 0.0257(14) 0.0474(19) 0.0158(14) 0.0074(13) 0.0149(12)
N14 0.030(5) 0.028(5) 0.038(6) 0.015(5) 0.004(4) 0.017(4)
C21 0.042(7) 0.020(5) 0.037(7) 0.011(5) 0.013(6) 0.016(5)
C22 0.049(8) 0.050(8) 0.042(8) 0.019(7) 0.011(6) 0.035(7)
C23 0.070(10) 0.048(8) 0.054(9) 0.028(7) 0.032(8) 0.032(8)
C24 0.063(11) 0.070(11) 0.070(11) 0.038(9) 0.023(9) 0.029(9)
C25 0.066(12) 0.091(14) 0.087(14) 0.036(12) 0.035(10) 0.046(11)
N26 0.123(13) 0.081(10) 0.086(11) 0.032(9) 0.073(11) 0.070(10)
C27 0.094(13) 0.045(8) 0.090(12) 0.035(9) 0.057(11) 0.047(9)
C31 0.042(7) 0.036(6) 0.030(7) 0.011(5) 0.002(5) 0.026(6)
C32 0.036(7) 0.034(6) 0.040(7) 0.011(6) 0.006(6) 0.020(6)
C33 0.050(8) 0.040(7) 0.032(7) 0.012(6) 0.003(6) 0.027(6)
C34 0.059(9) 0.037(7) 0.057(10) 0.009(7) -0.009(7) 0.036(7)
C35 0.042(8) 0.055(8) 0.047(9) -0.005(7) 0.000(6) 0.037(7)
C36 0.051(9) 0.071(10) 0.053(9) 0.025(8) 0.020(7) 0.043(8)
C37 0.041(7) 0.044(7) 0.048(8) 0.018(6) 0.015(6) 0.027(6)
S41 0.0343(16) 0.0303(15) 0.049(2) 0.0080(14) 0.0087(14) 0.0193(14)
C42 0.041(7) 0.042(7) 0.036(7) 0.022(6) 0.018(6) 0.025(6)
S43 0.0357(17) 0.0310(15) 0.0404(18) 0.0062(14) 0.0102(14) 0.0176(13)
N44 0.036(6) 0.033(5) 0.042(6) 0.013(5) 0.013(5) 0.020(5)
C51 0.052(8) 0.051(8) 0.037(7) 0.021(6) 0.017(6) 0.040(7)
C52 0.038(7) 0.044(7) 0.040(7) 0.022(6) 0.010(6) 0.022(6)
C53 0.061(10) 0.083(11) 0.060(10) 0.038(9) 0.019(8) 0.054(9)
C54 0.088(13) 0.086(12) 0.089(14) 0.056(11) 0.023(11) 0.061(11)
C55 0.063(10) 0.054(9) 0.094(14) 0.031(10) 0.014(10) 0.044(8)
N56 0.064(9) 0.064(8) 0.067(9) 0.011(7) 0.016(7) 0.048(7)
C57 0.064(10) 0.042(7) 0.057(9) 0.022(7) 0.023(8) 0.034(7)
C61 0.035(7) 0.034(6) 0.049(8) 0.010(6) 0.014(6) 0.018(6)
C62 0.038(7) 0.039(7) 0.036(7) 0.010(6) 0.008(6) 0.020(6)
C63 0.053(8) 0.044(7) 0.057(9) 0.023(7) 0.032(7) 0.024(7)
C64 0.058(9) 0.038(7) 0.060(10) 0.024(7) 0.027(8) 0.023(7)
C65 0.044(8) 0.059(9) 0.056(9) 0.028(8) 0.012(7) 0.023(7)
C66 0.039(8) 0.069(10) 0.033(8) 0.018(7) 0.017(6) 0.017(7)
C67 0.047(8) 0.046(8) 0.054(9) 0.012(7) 0.011(7) 0.020(7)
S73 0.0412(18) 0.0298(15) 0.0383(18) 0.0146(14) 0.0085(14) 0.0176(14)
C72 0.036(7) 0.034(6) 0.042(7) 0.007(6) 0.011(6) 0.028(6)
S71 0.0476(19) 0.0317(15) 0.0391(18) 0.0184(14) 0.0138(15) 0.0173(15)
N74 0.044(6) 0.038(6) 0.045(7) 0.011(5) 0.008(5) 0.026(5)
C81 0.049(8) 0.054(8) 0.037(7) 0.022(6) 0.024(6) 0.037(7)
C82 0.059(9) 0.039(7) 0.047(8) 0.013(6) 0.012(7) 0.033(7)
C83 0.054(8) 0.033(6) 0.034(7) 0.008(6) 0.016(6) 0.021(6)
C84 0.061(9) 0.044(7) 0.034(7) 0.017(6) 0.008(6) 0.031(7)
C85 0.070(10) 0.045(8) 0.043(8) 0.015(7) 0.007(7) 0.037(8)
N86 0.096(10) 0.067(8) 0.038(7) 0.015(6) 0.009(7) 0.063(8)
C87 0.096(12) 0.065(9) 0.021(7) 0.016(6) 0.010(7) 0.059(9)
C91 0.047(8) 0.044(7) 0.042(8) 0.017(6) 0.013(6) 0.026(7)
C92 0.048(8) 0.040(7) 0.020(6) 0.011(5) 0.006(5) 0.021(6)
C93 0.052(8) 0.039(7) 0.045(8) 0.008(6) 0.003(6) 0.026(7)
C94 0.050(9) 0.042(8) 0.056(9) 0.016(7) 0.008(7) 0.021(7)
C95 0.079(11) 0.047(8) 0.043(8) 0.018(7) 0.029(8) 0.038(8)
C96 0.053(9) 0.037(7) 0.051(9) 0.012(7) 0.015(7) 0.011(7)
C97 0.045(8) 0.048(8) 0.047(8) 0.015(7) 0.013(7) 0.020(7)
Cl98 0.097(3) 0.0435(19) 0.069(3) 0.0158(19) 0.031(2) 0.039(2)
Cl38 0.105(4) 0.094(3) 0.098(4) -0.005(3) 0.013(3) 0.084(3)
Cl68 0.067(3) 0.067(3) 0.076(3) 0.042(2) 0.019(2) 0.026(2)

loop_
_atom_type_symbol
_atom_type_description
_atom_type_scat_dispersion_real
_atom_type_scat_dispersion_imag
_atom_type_scat_source
C C 0.0033 0.0016 'International Tables Vol C Tables 4.2.6.8 and 6.1.1.4'
H H 0.0000 0.0000 'International Tables Vol C Tables 4.2.6.8 and 6.1.1.4'
N N 0.0061 0.0033 'International Tables Vol C Tables 4.2.6.8 and 6.1.1.4'
Bi Bi -4.1077 10.2566 'International Tables Vol C Tables 4.2.6.8 and 6.1.1.4'
Cl Cl 0.1484 0.1585 'International Tables Vol C Tables 4.2.6.8 and 6.1.1.4'
S S 0.1246 0.1234 'International Tables Vol C Tables 4.2.6.8 and 6.1.1.4'

loop_
_geom_angle_atom_site_label_1
_geom_angle_atom_site_label_2
_geom_angle_atom_site_label_3
_geom_angle
_geom_angle_site_symmetry_1
_geom_angle_site_symmetry_3
S13 Bi1 S41 88.37(10) . .
S13 Bi1 S11 65.59(9) . .
S41 Bi1 S11 85.76(10) . .
S13 Bi1 S43 80.22(10) . .
S41 Bi1 S43 65.32(9) . .
S11 Bi1 S43 135.81(8) . .
S13 Bi1 S71 96.80(9) . 2_666
S41 Bi1 S71 140.37(9) . 2_666
S11 Bi1 S71 132.02(9) . 2_666
S43 Bi1 S71 76.86(8) . 2_666
S13 Bi1 S71 140.82(9) . .
S41 Bi1 S71 94.14(9) . .
S11 Bi1 S71 75.61(9) . .
S43 Bi1 S71 135.72(9) . .
S71 Bi1 S71 105.47(8) 2_666 .
S13 Bi1 S73 86.18(9) . 2_666
S41 Bi1 S73 161.85(9) . 2_666
S11 Bi1 S73 76.22(9) . 2_666
S43 Bi1 S73 130.38(9) . 2_666
S71 Bi1 S73 57.63(8) 2_666 2_666
S71 Bi1 S73 79.44(9) . 2_666
S13 Bi1 S73 160.93(9) . .
S41 Bi1 S73 82.91(9) . .
S11 Bi1 S73 130.16(9) . .
S43 Bi1 S73 80.73(9) . .
S71 Bi1 S73 79.65(8) 2_666 .
S71 Bi1 S73 57.15(8) . .
S73 Bi1 S73 107.00(7) 2_666 .
S13 Bi1 Bi1 137.79(7) . 2_666
S41 Bi1 Bi1 133.84(7) . 2_666
S11 Bi1 Bi1 110.10(6) . 2_666
S43 Bi1 Bi1 114.04(6) . 2_666
S71 Bi1 Bi1 53.11(6) 2_666 2_666
S71 Bi1 Bi1 52.36(6) . 2_666
S73 Bi1 Bi1 53.70(6) 2_666 2_666
S73 Bi1 Bi1 53.30(6) . 2_666
C12 S11 Bi1 86.7(4) . .
N14 C12 S11 122.0(9) . .
N14 C12 S13 120.7(9) . .
S11 C12 S13 117.3(7) . .
C12 S13 Bi1 89.6(4) . .
C12 N14 C21 122.2(10) . .
C12 N14 C31 123.6(10) . .
C21 N14 C31 114.2(9) . .
N14 C21 C22 111.8(9) . .
N14 C21 H21A 109.3 . .
C22 C21 H21A 109.3 . .
N14 C21 H21B 109.3 . .
C22 C21 H21B 109.3 . .
H21A C21 H21B 107.9 . .
C23 C22 C27 117.5(13) . .
C23 C22 C21 120.9(11) . .
C27 C22 C21 121.6(13) . .
C22 C23 C24 118.5(14) . .
C22 C23 H23 120.8 . .
C24 C23 H23 120.8 . .
C25 C24 C23 121.2(17) . .
C25 C24 H24 119.4 . .
C23 C24 H24 119.4 . .
N26 C25 C24 123.1(17) . .
N26 C25 H25 118.5 . .
C24 C25 H25 118.5 . .
C25 N26 C27 116.7(14) . .
N26 C27 C22 123.1(15) . .
N26 C27 H27 118.4 . .
C22 C27 H27 118.4 . .
N14 C31 C32 109.3(9) . .
N14 C31 H31A 109.8 . .
C32 C31 H31A 109.8 . .
N14 C31 H31B 109.8 . .
C32 C31 H31B 109.8 . .
H31A C31 H31B 108.3 . .
C37 C32 C33 119.0(11) . .
C37 C32 C31 121.5(11) . .
C33 C32 C31 119.4(12) . .
C34 C33 C32 119.3(13) . .
C34 C33 H33 120.4 . .
C32 C33 H33 120.4 . .
C35 C34 C33 120.4(12) . .
C35 C34 H34 119.8 . .
C33 C34 H34 119.8 . .
C34 C35 C36 121.6(11) . .
C34 C35 Cl38 120.2(11) . .
C36 C35 Cl38 118.1(12) . .
C35 C36 C37 118.8(13) . .
C35 C36 H36 120.6 . .
C37 C36 H36 120.6 . .
C32 C37 C36 120.9(13) . .
C32 C37 H37 119.5 . .
C36 C37 H37 119.5 . .
C42 S41 Bi1 88.9(4) . .
N44 C42 S43 120.3(9) . .
N44 C42 S41 120.0(9) . .
S43 C42 S41 119.7(7) . .
C42 S43 Bi1 85.6(4) . .
C42 N44 C61 124.0(10) . .
C42 N44 C51 120.9(11) . .
C61 N44 C51 115.0(10) . .
N44 C51 C52 113.4(10) . .
N44 C51 H51A 108.9 . .
C52 C51 H51A 108.9 . .
N44 C51 H51B 108.9 . .
C52 C51 H51B 108.9 . .
H51A C51 H51B 107.7 . .
C57 C52 C53 116.8(12) . .
C57 C52 C51 121.0(12) . .
C53 C52 C51 122.1(11) . .
C52 C53 C54 119.4(14) . .
C52 C53 H53 120.3 . .
C54 C53 H53 120.3 . .
C55 C54 C53 118.1(16) . .
C55 C54 H54 121.0 . .
C53 C54 H54 121.0 . .
N56 C55 C54 124.1(13) . .
N56 C55 H55 118.0 . .
C54 C55 H55 118.0 . .
C55 N56 C57 116.6(13) . .
N56 C57 C52 124.8(14) . .
N56 C57 H57 117.6 . .
C52 C57 H57 117.6 . .
N44 C61 C62 112.7(11) . .
N44 C61 H61A 109.0 . .
C62 C61 H61A 109.0 . .
N44 C61 H61B 109.1 . .
C62 C61 H61B 109.0 . .
H61A C61 H61B 107.8 . .
C67 C62 C63 119.2(13) . .
C67 C62 C61 120.7(11) . .
C63 C62 C61 119.9(11) . .
C64 C63 C62 120.8(13) . .
C64 C63 H63 119.6 . .
C62 C63 H63 119.6 . .
C63 C64 C65 119.6(13) . .
C63 C64 H64 120.2 . .
C65 C64 H64 120.2 . .
C66 C65 C64 120.2(14) . .
C66 C65 Cl68 120.1(12) . .
C64 C65 Cl68 119.7(11) . .
C65 C66 C67 120.7(13) . .
C65 C66 H66 119.6 . .
C67 C66 H66 119.6 . .
C66 C67 C62 119.5(13) . .
C66 C67 H67 120.3 . .
C62 C67 H67 120.3 . .
C72 S73 Bi1 84.5(4) . 2_666
C72 S73 Bi1 83.7(4) . .
Bi1 S73 Bi1 73.01(7) 2_666 .
N74 C72 S73 121.4(10) . .
N74 C72 S71 119.6(10) . .
S73 C72 S71 118.9(7) . .
C72 S71 Bi1 86.4(4) . 2_666
C72 S71 Bi1 85.1(4) . .
Bi1 S71 Bi1 74.53(8) 2_666 .
C72 N74 C91 122.3(12) . .
C72 N74 C81 122.8(11) . .
C91 N74 C81 114.9(11) . .
N74 C81 C82 112.5(10) . .
N74 C81 H81A 109.1 . .
C82 C81 H81A 109.1 . .
N74 C81 H81B 109.1 . .
C82 C81 H81B 109.1 . .
H81A C81 H81B 107.8 . .
C83 C82 C87 116.9(12) . .
C83 C82 C81 124.1(11) . .
C87 C82 C81 119.0(12) . .
C82 C83 C84 120.2(11) . .
C82 C83 H83 119.9 . .
C84 C83 H83 119.9 . .
C85 C84 C83 119.3(12) . .
C85 C84 H84 120.3 . .
C83 C84 H84 120.3 . .
N86 C85 C84 122.6(12) . .
N86 C85 H85 118.7 . .
C84 C85 H85 118.7 . .
C87 N86 C85 117.0(11) . .
N86 C87 C82 123.9(12) . .
N86 C87 H87 118.0 . .
C82 C87 H87 118.0 . .
N74 C91 C92 114.0(10) . .
N74 C91 H91A 108.8 . .
C92 C91 H91A 108.8 . .
N74 C91 H91B 108.8 . .
C92 C91 H91B 108.8 . .
H91A C91 H91B 107.6 . .
C93 C92 C97 119.3(12) . .
C93 C92 C91 122.7(12) . .
C97 C92 C91 118.0(11) . .
C92 C93 C94 120.8(13) . .
C92 C93 H93 119.6 . .
C94 C93 H93 119.6 . .
C95 C94 C93 118.9(13) . .
C95 C94 H94 120.6 . .
C93 C94 H94 120.6 . .
C94 C95 C96 121.6(12) . .
C94 C95 Cl98 120.3(11) . .
C96 C95 Cl98 118.1(12) . .
C97 C96 C95 118.0(13) . .
C97 C96 H96 121.0 . .
C95 C96 H96 121.0 . .
C96 C97 C92 121.4(13) . .
C96 C97 H97 119.3 . .
C92 C97 H97 119.3 . .

loop_
_geom_bond_atom_site_label_1
_geom_bond_atom_site_label_2
_geom_bond_distance
_geom_bond_site_symmetry_2
Bi1 S13 2.672(3) .
Bi1 S41 2.707(3) .
Bi1 S11 2.790(3) .
Bi1 S43 2.819(3) .
Bi1 S71 3.061(3) 2_666
Bi1 S71 3.092(3) .
Bi1 S73 3.124(3) 2_666
Bi1 S73 3.140(3) .
Bi1 Bi1 3.7258(9) 2_666
S11 C12 1.711(12) .
C12 N14 1.311(15) .
C12 S13 1.755(13) .
N14 C21 1.466(14) .
N14 C31 1.478(14) .
C21 C22 1.515(16) .
C21 H21A 0.9700 .
C21 H21B 0.9700 .
C22 C23 1.360(19) .
C22 C27 1.405(16) .
C23 C24 1.373(19) .
C23 H23 0.9300 .
C24 C25 1.35(2) .
C24 H24 0.9300 .
C25 N26 1.31(2) .
C25 H25 0.9300 .
N26 C27 1.364(18) .
C27 H27 0.9300 .
C31 C32 1.523(14) .
C31 H31A 0.9700 .
C31 H31B 0.9700 .
C32 C37 1.379(17) .
C32 C33 1.410(17) .
C33 C34 1.389(16) .
C33 H33 0.9300 .
C34 C35 1.35(2) .
C34 H34 0.9300 .
C35 C36 1.38(2) .
C35 Cl38 1.727(12) .
C36 C37 1.389(16) .
C36 H36 0.9300 .
C37 H37 0.9300 .
S41 C42 1.734(13) .
C42 N44 1.352(14) .
C42 S43 1.717(12) .
N44 C61 1.445(15) .
N44 C51 1.460(14) .
C51 C52 1.512(15) .
C51 H51A 0.9700 .
C51 H51B 0.9700 .
C52 C57 1.363(17) .
C52 C53 1.382(19) .
C53 C54 1.389(19) .
C53 H53 0.9300 .
C54 C55 1.37(2) .
C54 H54 0.9300 .
C55 N56 1.31(2) .
C55 H55 0.9300 .
N56 C57 1.346(16) .
C57 H57 0.9300 .
C61 C62 1.521(18) .
C61 H61A 0.9700 .
C61 H61B 0.9700 .
C62 C67 1.390(18) .
C62 C63 1.391(16) .
C63 C64 1.366(19) .
C63 H63 0.9300 .
C64 C65 1.386(19) .
C64 H64 0.9300 .
C65 C66 1.364(18) .
C65 Cl68 1.752(15) .
C66 C67 1.38(2) .
C66 H66 0.9300 .
C67 H67 0.9300 .
S73 C72 1.727(13) .
C72 N74 1.322(16) .
C72 S71 1.734(13) .
N74 C91 1.450(16) .
N74 C81 1.491(16) .
C81 C82 1.508(17) .
C81 H81A 0.9700 .
C81 H81B 0.9700 .
C82 C83 1.362(18) .
C82 C87 1.400(16) .
C83 C84 1.366(17) .
C83 H83 0.9300 .
C84 C85 1.365(16) .
C84 H84 0.9300 .
C85 N86 1.343(17) .
C85 H85 0.9300 .
N86 C87 1.328(16) .
C87 H87 0.9300 .
C91 C92 1.512(15) .
C91 H91A 0.9700 .
C91 H91B 0.9700 .
C92 C93 1.381(17) .
C92 C97 1.393(18) .
C93 C94 1.397(17) .
C93 H93 0.9300 .
C94 C95 1.38(2) .
C94 H94 0.9300 .
C95 C96 1.41(2) .
C95 Cl98 1.738(13) .
C96 C97 1.383(18) .
C96 H96 0.9300 .
C97 H97 0.9300 .
